data_4085733
loop_
_publ_author_name
'Zitz, Rainer'
'Gatterer, Karl'
'Reinhold, Crispin R. W.'
'M\"uller, Thomas'
'Baumgartner, Judith'
'Marschner, Christoph'

_publ_section_title
;
 Oligosilanylated Antimony Compounds.
;
_journal_issue 8
_journal_name_full Organometallics
_journal_page_first 1419
_journal_page_last 1430
_journal_paper_doi 10.1021/om501075v
_journal_volume 34
_journal_year 2015
_chemical_formula_sum 'C28 H84 Sb2 Si14'
_chemical_formula_weight 1057.71
_chemical_name_systematic
;
 ?
;
_space_group_IT_number 2
_symmetry_cell_setting triclinic
_symmetry_space_group_name_Hall '-P 1'
_symmetry_space_group_name_H-M 'P -1'
_atom_sites_solution_hydrogens constr
_atom_sites_solution_primary direct
_atom_sites_solution_secondary difmap
_audit_creation_method SHELXL-97
_cell_angle_alpha 102.44(3)
_cell_angle_beta 107.99(3)
_cell_angle_gamma 105.41(3)
_cell_formula_units_Z 1
_cell_length_a 9.2013(18)
_cell_length_b 12.006(2)
_cell_length_c 14.448(3)
_cell_measurement_reflns_used 5713
_cell_measurement_temperature 100(2)
_cell_measurement_theta_max 52.527
_cell_measurement_theta_min 4.737
_cell_volume 1384.3(7)
_computing_cell_refinement 'Bruker XSCANS'
_computing_data_collection 'Bruker XSCANS'
_computing_data_reduction 'Bruker SHELXTL'
_computing_molecular_graphics 'Bruker SHELXTL'
_computing_publication_material 'Bruker SHELXTL'
_computing_structure_refinement 'SHELXL-97 (Sheldrick, 1997)'
_computing_structure_solution 'SHELXS-97 (Sheldrick, 1990)'
_diffrn_ambient_temperature 100(2)
_diffrn_measured_fraction_theta_full 0.972
_diffrn_measured_fraction_theta_max 0.972
_diffrn_radiation_monochromator graphite
_diffrn_radiation_source 'fine-focus sealed tube'
_diffrn_radiation_type MoK\a
_diffrn_radiation_wavelength 0.71073
_diffrn_reflns_av_R_equivalents 0.0369
_diffrn_reflns_av_sigmaI/netI 0.0613
_diffrn_reflns_limit_h_max 10
_diffrn_reflns_limit_h_min -10
_diffrn_reflns_limit_k_max 14
_diffrn_reflns_limit_k_min -14
_diffrn_reflns_limit_l_max 16
_diffrn_reflns_limit_l_min -17
_diffrn_reflns_number 9327
_diffrn_reflns_theta_full 25.00
_diffrn_reflns_theta_max 25.00
_diffrn_reflns_theta_min 1.86
_exptl_absorpt_coefficient_mu 1.297
_exptl_absorpt_correction_T_max 0.9033
_exptl_absorpt_correction_T_min 0.6596
_exptl_absorpt_correction_type multi-scan
_exptl_absorpt_process_details SADABS
_exptl_crystal_colour orange
_exptl_crystal_density_diffrn 1.269
_exptl_crystal_density_method 'not measured'
_exptl_crystal_description plates
_exptl_crystal_F_000 550
_exptl_crystal_size_max 0.35
_exptl_crystal_size_mid 0.15
_exptl_crystal_size_min 0.08
_platon_squeeze_details
;
;
_refine_diff_density_max 1.722
_refine_diff_density_min -2.114
_refine_diff_density_rms 0.160
_refine_ls_extinction_method none
_refine_ls_goodness_of_fit_ref 1.291
_refine_ls_hydrogen_treatment mixed
_refine_ls_matrix_type full
_refine_ls_number_parameters 213
_refine_ls_number_reflns 4738
_refine_ls_number_restraints 0
_refine_ls_restrained_S_all 1.291
_refine_ls_R_factor_all 0.0800
_refine_ls_R_factor_gt 0.0726
_refine_ls_shift/su_max 0.004
_refine_ls_shift/su_mean 0.000
_refine_ls_structure_factor_coef Fsqd
_refine_ls_weighting_details 'calc w=1/[\s^2^(Fo^2^)+(0.0254P)^2^+11.2910P] where P=(Fo^2^+2Fc^2^)/3'
_refine_ls_weighting_scheme calc
_refine_ls_wR_factor_gt 0.1392
_refine_ls_wR_factor_ref 0.1418
_reflns_number_gt 4429
_reflns_number_total 4738
_reflns_threshold_expression >2sigma(I)
_cod_data_source_file om501075v_si_002.cif
_cod_data_source_block 3_925j
_cod_depositor_comments
;Adding full bibliography for 4085733--4085739.cif.

 Adding full bibliography for 4085733--4085739.cif.
;
_cod_original_cell_volume 1384.3(5)
_cod_original_sg_symbol_H-M P-1
_cod_database_code 4085733

loop_
_symmetry_equiv_pos_as_xyz
'x, y, z'
'-x, -y, -z'

loop_
_atom_site_label
_atom_site_type_symbol
_atom_site_fract_x
_atom_site_fract_y
_atom_site_fract_z
_atom_site_U_iso_or_equiv
_atom_site_adp_type
_atom_site_occupancy
_atom_site_symmetry_multiplicity
_atom_site_calc_flag
_atom_site_refinement_flags
Sb1 Sb -0.03778(6) 0.03766(5) 0.08854(4) 0.01364(16) Uani 1 1 d .
Si2 Si 0.3082(3) 0.1451(2) 0.33338(16) 0.0173(5) Uani 1 1 d .
Si3 Si 0.2031(3) 0.24375(19) 0.21770(17) 0.0172(5) Uani 1 1 d .
Si7 Si 0.4086(3) 0.3551(2) 0.17380(17) 0.0195(5) Uani 1 1 d .
Si1 Si 0.1264(3) -0.04981(19) 0.21968(16) 0.0163(5) Uani 1 1 d .
Si4 Si 0.2674(3) -0.1691(2) 0.16546(17) 0.0205(5) Uani 1 1 d .
Si6 Si 0.0872(3) 0.3727(2) 0.29243(17) 0.0200(5) Uani 1 1 d .
Si5 Si -0.0562(3) -0.1502(2) 0.28396(17) 0.0203(5) Uani 1 1 d .
C1 C 0.5314(9) 0.1653(8) 0.3681(7) 0.027(2) Uani 1 1 d .
H1A H 0.5997 0.2466 0.4182 0.041 Uiso 1 1 calc R
H1B H 0.5557 0.1569 0.3061 0.041 Uiso 1 1 calc R
H1C H 0.5545 0.1029 0.3980 0.041 Uiso 1 1 calc R
C12 C 0.5847(10) 0.4587(8) 0.2957(7) 0.030(2) Uani 1 1 d .
H12A H 0.6769 0.4990 0.2795 0.045 Uiso 1 1 calc R
H12B H 0.6177 0.4109 0.3399 0.045 Uiso 1 1 calc R
H12C H 0.5519 0.5206 0.3315 0.045 Uiso 1 1 calc R
C4 C 0.3797(10) -0.2108(8) 0.2769(7) 0.0270(19) Uani 1 1 d .
H4A H 0.3008 -0.2667 0.2939 0.041 Uiso 1 1 calc R
H4B H 0.4454 -0.1367 0.3365 0.041 Uiso 1 1 calc R
H4C H 0.4516 -0.2508 0.2586 0.041 Uiso 1 1 calc R
C7 C 0.0507(12) -0.2035(9) 0.3896(7) 0.032(2) Uani 1 1 d .
H7A H 0.1381 -0.1331 0.4458 0.048 Uiso 1 1 calc R
H7B H 0.0978 -0.2608 0.3627 0.048 Uiso 1 1 calc R
H7C H -0.0281 -0.2443 0.4153 0.048 Uiso 1 1 calc R
C13 C 0.3389(10) 0.4529(8) 0.0993(7) 0.028(2) Uani 1 1 d .
H13A H 0.3177 0.5162 0.1428 0.043 Uiso 1 1 calc R
H13B H 0.2383 0.4025 0.0389 0.043 Uiso 1 1 calc R
H13C H 0.4241 0.4913 0.0769 0.043 Uiso 1 1 calc R
C14 C 0.4817(11) 0.2511(8) 0.0989(7) 0.029(2) Uani 1 1 d .
H14A H 0.3900 0.1950 0.0354 0.043 Uiso 1 1 calc R
H14B H 0.5262 0.2041 0.1403 0.043 Uiso 1 1 calc R
H14C H 0.5672 0.2997 0.0817 0.043 Uiso 1 1 calc R
C11 C -0.0156(11) 0.4484(8) 0.2069(7) 0.031(2) Uani 1 1 d .
H11A H -0.0508 0.5059 0.2457 0.046 Uiso 1 1 calc R
H11B H -0.1111 0.3865 0.1486 0.046 Uiso 1 1 calc R
H11C H 0.0611 0.4927 0.1815 0.046 Uiso 1 1 calc R
C2 C 0.2894(11) 0.1882(8) 0.4618(6) 0.028(2) Uani 1 1 d .
H2A H 0.3208 0.1338 0.4995 0.042 Uiso 1 1 calc R
H2B H 0.1760 0.1801 0.4507 0.042 Uiso 1 1 calc R
H2C H 0.3618 0.2728 0.5019 0.042 Uiso 1 1 calc R
C3 C 0.4187(11) -0.0863(9) 0.1184(7) 0.033(2) Uani 1 1 d .
H3A H 0.5038 -0.0154 0.1753 0.049 Uiso 1 1 calc R
H3B H 0.3623 -0.0587 0.0633 0.049 Uiso 1 1 calc R
H3C H 0.4688 -0.1414 0.0919 0.049 Uiso 1 1 calc R
C8 C -0.1504(10) -0.0453(8) 0.3372(7) 0.0268(19) Uani 1 1 d .
H8A H -0.1976 -0.0101 0.2854 0.040 Uiso 1 1 calc R
H8B H -0.0663 0.0204 0.3987 0.040 Uiso 1 1 calc R
H8C H -0.2366 -0.0913 0.3553 0.040 Uiso 1 1 calc R
C6 C -0.2267(10) -0.2867(8) 0.1796(7) 0.032(2) Uani 1 1 d .
H6A H -0.3079 -0.3212 0.2063 0.048 Uiso 1 1 calc R
H6B H -0.1825 -0.3483 0.1566 0.048 Uiso 1 1 calc R
H6C H -0.2788 -0.2617 0.1215 0.048 Uiso 1 1 calc R
C5 C 0.1187(12) -0.3125(8) 0.0587(7) 0.034(2) Uani 1 1 d .
H5A H 0.1784 -0.3624 0.0368 0.050 Uiso 1 1 calc R
H5B H 0.0582 -0.2914 0.0004 0.050 Uiso 1 1 calc R
H5C H 0.0418 -0.3587 0.0830 0.050 Uiso 1 1 calc R
C9 C -0.0709(12) 0.2859(9) 0.3314(8) 0.041(2) Uani 1 1 d .
H9A H -0.1305 0.3373 0.3508 0.061 Uiso 1 1 calc R
H9B H -0.0178 0.2625 0.3902 0.061 Uiso 1 1 calc R
H9C H -0.1476 0.2124 0.2738 0.061 Uiso 1 1 calc R
C10 C 0.2538(12) 0.4959(9) 0.4079(7) 0.039(2) Uani 1 1 d .
H10A H 0.3294 0.5482 0.3864 0.059 Uiso 1 1 calc R
H10B H 0.3133 0.4594 0.4538 0.059 Uiso 1 1 calc R
H10C H 0.2064 0.5451 0.4444 0.059 Uiso 1 1 calc R

loop_
_atom_site_aniso_label
_atom_site_aniso_U_11
_atom_site_aniso_U_22
_atom_site_aniso_U_33
_atom_site_aniso_U_23
_atom_site_aniso_U_13
_atom_site_aniso_U_12
Sb1 0.0125(3) 0.0156(3) 0.0121(3) 0.00466(19) 0.0054(2) 0.0031(2)
Si2 0.0137(10) 0.0203(11) 0.0149(11) 0.0049(9) 0.0045(9) 0.0035(9)
Si3 0.0150(11) 0.0174(11) 0.0195(12) 0.0064(9) 0.0080(9) 0.0042(9)
Si7 0.0188(11) 0.0194(11) 0.0191(12) 0.0064(9) 0.0090(10) 0.0029(9)
Si1 0.0144(10) 0.0180(11) 0.0176(12) 0.0078(9) 0.0075(9) 0.0042(9)
Si4 0.0209(11) 0.0216(12) 0.0191(12) 0.0058(9) 0.0073(10) 0.0092(10)
Si6 0.0205(11) 0.0211(12) 0.0207(12) 0.0073(9) 0.0102(10) 0.0079(10)
Si5 0.0208(11) 0.0203(12) 0.0192(12) 0.0087(9) 0.0089(10) 0.0032(9)
C1 0.011(4) 0.027(5) 0.032(5) 0.007(4) 0.002(4) -0.001(4)
C12 0.022(5) 0.029(5) 0.031(5) 0.008(4) 0.009(4) -0.001(4)
C4 0.025(5) 0.033(5) 0.031(5) 0.014(4) 0.013(4) 0.016(4)
C7 0.040(5) 0.042(6) 0.022(5) 0.019(4) 0.015(4) 0.015(5)
C13 0.024(5) 0.030(5) 0.031(5) 0.016(4) 0.011(4) 0.003(4)
C14 0.028(5) 0.026(5) 0.034(5) 0.007(4) 0.023(4) 0.002(4)
C11 0.030(5) 0.038(5) 0.032(5) 0.012(4) 0.014(4) 0.019(4)
C2 0.032(5) 0.031(5) 0.024(5) 0.011(4) 0.013(4) 0.010(4)
C3 0.030(5) 0.048(6) 0.030(5) 0.015(4) 0.020(4) 0.018(5)
C8 0.021(4) 0.030(5) 0.034(5) 0.013(4) 0.017(4) 0.006(4)
C6 0.025(5) 0.029(5) 0.032(5) 0.012(4) 0.009(4) -0.005(4)
C5 0.041(6) 0.027(5) 0.026(5) 0.004(4) 0.005(4) 0.016(4)
C9 0.038(6) 0.047(6) 0.060(7) 0.026(5) 0.034(5) 0.024(5)
C10 0.034(5) 0.050(6) 0.021(5) -0.003(4) 0.005(4) 0.016(5)

loop_
_atom_type_symbol
_atom_type_description
_atom_type_scat_dispersion_real
_atom_type_scat_dispersion_imag
_atom_type_scat_source
C C 0.0033 0.0016 'International Tables Vol C Tables 4.2.6.8 and 6.1.1.4'
H H 0.0000 0.0000 'International Tables Vol C Tables 4.2.6.8 and 6.1.1.4'
Si Si 0.0817 0.0704 'International Tables Vol C Tables 4.2.6.8 and 6.1.1.4'
Sb Sb -0.5866 1.5461 'International Tables Vol C Tables 4.2.6.8 and 6.1.1.4'

loop_
_geom_angle_atom_site_label_1
_geom_angle_atom_site_label_2
_geom_angle_atom_site_label_3
_geom_angle
_geom_angle_site_symmetry_3
Si1 Sb1 Si3 80.48(7) .
Si1 Sb1 Sb1 103.10(6) 2
Si3 Sb1 Sb1 107.65(6) 2
C2 Si2 C1 104.1(4) .
C2 Si2 Si1 114.7(3) .
C1 Si2 Si1 113.9(3) .
C2 Si2 Si3 116.0(3) .
C1 Si2 Si3 115.9(3) .
Si1 Si2 Si3 92.68(11) .
Si7 Si3 Si6 110.80(12) .
Si7 Si3 Si2 110.99(11) .
Si6 Si3 Si2 109.34(12) .
Si7 Si3 Sb1 123.30(11) .
Si6 Si3 Sb1 108.12(10) .
Si2 Si3 Sb1 92.53(9) .
C13 Si7 C14 109.5(4) .
C13 Si7 C12 107.3(4) .
C14 Si7 C12 108.6(4) .
C13 Si7 Si3 112.2(3) .
C14 Si7 Si3 111.1(3) .
C12 Si7 Si3 108.1(3) .
Si4 Si1 Si5 112.48(12) .
Si4 Si1 Si2 111.17(11) .
Si5 Si1 Si2 113.41(12) .
Si4 Si1 Sb1 118.44(10) .
Si5 Si1 Sb1 106.53(10) .
Si2 Si1 Sb1 93.53(9) .
C4 Si4 C5 109.0(4) .
C4 Si4 C3 108.9(4) .
C5 Si4 C3 108.5(4) .
C4 Si4 Si1 108.3(3) .
C5 Si4 Si1 109.9(3) .
C3 Si4 Si1 112.3(3) .
C11 Si6 C9 106.0(4) .
C11 Si6 C10 107.2(5) .
C9 Si6 C10 109.5(5) .
C11 Si6 Si3 114.7(3) .
C9 Si6 Si3 111.0(3) .
C10 Si6 Si3 108.3(3) .
C8 Si5 C6 107.6(4) .
C8 Si5 C7 108.1(4) .
C6 Si5 C7 108.3(4) .
C8 Si5 Si1 110.4(3) .
C6 Si5 Si1 111.0(3) .
C7 Si5 Si1 111.3(3) .

loop_
_geom_bond_atom_site_label_1
_geom_bond_atom_site_label_2
_geom_bond_distance
_geom_bond_site_symmetry_2
Sb1 Si1 2.628(2) .
Sb1 Si3 2.657(3) .
Sb1 Sb1 2.8779(13) 2
Si2 C2 1.891(8) .
Si2 C1 1.890(8) .
Si2 Si1 2.354(3) .
Si2 Si3 2.365(3) .
Si3 Si7 2.351(3) .
Si3 Si6 2.359(3) .
Si7 C13 1.862(8) .
Si7 C14 1.870(8) .
Si7 C12 1.870(9) .
Si1 Si4 2.341(3) .
Si1 Si5 2.347(3) .
Si4 C4 1.872(8) .
Si4 C5 1.875(9) .
Si4 C3 1.879(9) .
Si6 C11 1.862(9) .
Si6 C9 1.863(9) .
Si6 C10 1.864(9) .
Si5 C8 1.872(8) .
Si5 C6 1.878(9) .
Si5 C7 1.879(8) .

loop_
_geom_torsion_atom_site_label_1
_geom_torsion_atom_site_label_2
_geom_torsion_atom_site_label_3
_geom_torsion_atom_site_label_4
_geom_torsion
_geom_torsion_site_symmetry_1
C2 Si2 Si3 Si7 120.6(3) .
C1 Si2 Si3 Si7 -2.0(3) .
Si1 Si2 Si3 Si7 -120.28(12) .
C2 Si2 Si3 Si6 -2.0(3) .
C1 Si2 Si3 Si6 -124.5(3) .
Si1 Si2 Si3 Si6 117.20(12) .
C2 Si2 Si3 Sb1 -112.2(3) .
C1 Si2 Si3 Sb1 125.3(3) .
Si1 Si2 Si3 Sb1 6.98(9) .
Si1 Sb1 Si3 Si7 110.92(13) .
Sb1 Sb1 Si3 Si7 10.10(13) 2
Si1 Sb1 Si3 Si6 -117.63(11) .
Sb1 Sb1 Si3 Si6 141.55(9) 2
Si1 Sb1 Si3 Si2 -6.33(8) .
Sb1 Sb1 Si3 Si2 -107.15(8) 2
Si6 Si3 Si7 C13 -49.5(3) .
Si2 Si3 Si7 C13 -171.2(3) .
Sb1 Si3 Si7 C13 80.8(3) .
Si6 Si3 Si7 C14 -172.4(3) .
Si2 Si3 Si7 C14 65.9(3) .
Sb1 Si3 Si7 C14 -42.1(3) .
Si6 Si3 Si7 C12 68.6(3) .
Si2 Si3 Si7 C12 -53.1(3) .
Sb1 Si3 Si7 C12 -161.1(3) .
C2 Si2 Si1 Si4 -124.4(3) .
C1 Si2 Si1 Si4 -4.6(3) .
Si3 Si2 Si1 Si4 115.31(12) .
C2 Si2 Si1 Si5 3.5(3) .
C1 Si2 Si1 Si5 123.3(3) .
Si3 Si2 Si1 Si5 -116.78(12) .
C2 Si2 Si1 Sb1 113.2(3) .
C1 Si2 Si1 Sb1 -127.0(3) .
Si3 Si2 Si1 Sb1 -7.07(9) .
Si3 Sb1 Si1 Si4 -110.04(12) .
Sb1 Sb1 Si1 Si4 -3.99(12) 2
Si3 Sb1 Si1 Si5 122.06(11) .
Sb1 Sb1 Si1 Si5 -131.88(9) 2
Si3 Sb1 Si1 Si2 6.37(8) .
Sb1 Sb1 Si1 Si2 112.43(8) 2
Si5 Si1 Si4 C4 -57.7(3) .
Si2 Si1 Si4 C4 70.7(3) .
Sb1 Si1 Si4 C4 177.2(3) .
Si5 Si1 Si4 C5 61.2(3) .
Si2 Si1 Si4 C5 -170.4(3) .
Sb1 Si1 Si4 C5 -63.8(3) .
Si5 Si1 Si4 C3 -178.0(3) .
Si2 Si1 Si4 C3 -49.6(3) .
Sb1 Si1 Si4 C3 57.0(3) .
Si7 Si3 Si6 C11 61.8(4) .
Si2 Si3 Si6 C11 -175.6(3) .
Sb1 Si3 Si6 C11 -76.1(3) .
Si7 Si3 Si6 C9 -178.1(4) .
Si2 Si3 Si6 C9 -55.5(4) .
Sb1 Si3 Si6 C9 44.0(4) .
Si7 Si3 Si6 C10 -57.9(4) .
Si2 Si3 Si6 C10 64.8(4) .
Sb1 Si3 Si6 C10 164.2(4) .
Si4 Si1 Si5 C8 174.7(3) .
Si2 Si1 Si5 C8 47.5(3) .
Sb1 Si1 Si5 C8 -53.9(3) .
Si4 Si1 Si5 C6 -66.0(3) .
Si2 Si1 Si5 C6 166.8(3) .
Sb1 Si1 Si5 C6 65.4(3) .
Si4 Si1 Si5 C7 54.7(4) .
Si2 Si1 Si5 C7 -72.5(3) .
Sb1 Si1 Si5 C7 -174.0(3) .

loop_
_platon_squeeze_void_nr
_platon_squeeze_void_average_x
_platon_squeeze_void_average_y
_platon_squeeze_void_average_z
_platon_squeeze_void_volume
_platon_squeeze_void_count_electrons
_platon_squeeze_void_content
1 0.062 0.450 0.556 7 1 ' '
2 0.937 0.550 0.444 7 1 ' '
